data_4329463
loop_
_publ_author_name
'Oliver Kluge'
'Harald Krautscheid'

_publ_section_title
;
 Trialkylphosphine-Stabilized Copper(I) Gallium(III) Phenylchalcogenolate
 Complexes: Crystal Structures and Generation of Ternary Semiconductors by
 Thermolysis
;
_journal_name_full 'Inorganic Chemistry'
_journal_page_first 6655
_journal_page_last 6666
_journal_paper_doi 10.1021/ic300278v
_journal_volume 51
_journal_year 2012
_chemical_formula_moiety 'C43 H65 Cu2 Ga P2 S4'
_chemical_formula_sum 'C43 H65 Cu2 Ga P2 S4'
_chemical_formula_weight 968.93
_chemical_name_systematic
;
 tetrakis(\m~2~-phenylsulfido)-bis(triisopropylphosphine)-methyl
-di-copper-gallium
;
_space_group_IT_number 14
_symmetry_cell_setting monoclinic
_symmetry_Int_Tables_number 14
_symmetry_space_group_name_Hall '-P 2ybc'
_symmetry_space_group_name_H-M 'P 1 21/c 1'
_atom_sites_solution_hydrogens geom
_atom_sites_solution_primary direct
_atom_sites_solution_secondary difmap
_audit_creation_method SHELXL-97
_cell_angle_alpha 90.00
_cell_angle_beta 113.751(3)
_cell_angle_gamma 90.00
_cell_formula_units_Z 4
_cell_length_a 12.2982(5)
_cell_length_b 39.4307(11)
_cell_length_c 10.6803(4)
_cell_measurement_reflns_used 37773
_cell_measurement_temperature 180(2)
_cell_measurement_theta_max 27.18
_cell_measurement_theta_min 1.81
_cell_volume 4740.5(3)
_computing_cell_refinement 'STOE X-AREA'
_computing_data_collection 'STOE X-AREA'
_computing_data_reduction 'STOE X-RED'
_computing_structure_refinement 'SHELXL-97 (Sheldrick, 1997)'
_computing_structure_solution 'SIR 92'
_diffrn_ambient_temperature 180(2)
_diffrn_detector 'image plate (34 cm diameter / schwenk)'
_diffrn_detector_area_resol_mean 6.67
_diffrn_detector_type STOE
_diffrn_measured_fraction_theta_full 0.992
_diffrn_measured_fraction_theta_max 0.992
_diffrn_measurement_details ' 320 frames, detector distance = 120 mm'
_diffrn_measurement_device '2-circle goniometer'
_diffrn_measurement_device_type 'STOE IPDS 2T'
_diffrn_measurement_method 'rotation method'
_diffrn_radiation_collimation '0.5 mm diameter, multiple pinhole'
_diffrn_radiation_monochromator 'plane graphite'
_diffrn_radiation_polarisn_norm 0
_diffrn_radiation_type 'Mo K\a'
_diffrn_radiation_wavelength 0.71073
_diffrn_reflns_av_R_equivalents 0.0320
_diffrn_reflns_av_sigmaI/netI 0.0286
_diffrn_reflns_limit_h_max 15
_diffrn_reflns_limit_h_min -15
_diffrn_reflns_limit_k_max 44
_diffrn_reflns_limit_k_min -48
_diffrn_reflns_limit_l_max 13
_diffrn_reflns_limit_l_min -13
_diffrn_reflns_number 29575
_diffrn_reflns_theta_full 26.00
_diffrn_reflns_theta_max 26.00
_diffrn_reflns_theta_min 1.88
_diffrn_source 'sealed X-ray tube, 12 x 0.4 mm long-fine focus'
_diffrn_source_current 40
_diffrn_source_power 2.00
_diffrn_source_voltage 50
_exptl_absorpt_coefficient_mu 1.725
_exptl_absorpt_correction_T_max 0.6585
_exptl_absorpt_correction_T_min 0.5476
_exptl_absorpt_correction_type integration
_exptl_absorpt_process_details 'STOE X-RED'
_exptl_crystal_colour colourless
_exptl_crystal_density_diffrn 1.358
_exptl_crystal_description needle
_exptl_crystal_F_000 2024
_exptl_crystal_size_max 0.41
_exptl_crystal_size_mid 0.32
_exptl_crystal_size_min 0.25
_refine_diff_density_max 0.864
_refine_diff_density_min -0.433
_refine_diff_density_rms 0.061
_refine_ls_extinction_method none
_refine_ls_goodness_of_fit_ref 1.042
_refine_ls_hydrogen_treatment constr
_refine_ls_matrix_type full
_refine_ls_number_parameters 482
_refine_ls_number_reflns 9249
_refine_ls_number_restraints 0
_refine_ls_restrained_S_all 1.042
_refine_ls_R_factor_all 0.0488
_refine_ls_R_factor_gt 0.0367
_refine_ls_shift/su_max 0.002
_refine_ls_shift/su_mean 0.000
_refine_ls_structure_factor_coef Fsqd
_refine_ls_weighting_details 'calc w=1/[\s^2^(Fo^2^)+(0.0692P)^2^+0.0886P] where P=(Fo^2^+2Fc^2^)/3'
_refine_ls_weighting_scheme calc
_refine_ls_wR_factor_gt 0.1028
_refine_ls_wR_factor_ref 0.1072
_reflns_number_gt 7282
_reflns_number_total 9249
_reflns_threshold_expression >2sigma(I)
_cod_data_source_file ic300278v_si_002_11.cif
_cod_data_source_block 11
_cod_original_sg_symbol_H-M 'P 21/c'
_cod_database_code 4329463

loop_
_symmetry_equiv_pos_as_xyz
'x, y, z'
'-x, y+1/2, -z+1/2'
'-x, -y, -z'
'x, -y-1/2, z-1/2'

loop_
_atom_site_label
_atom_site_type_symbol
_atom_site_fract_x
_atom_site_fract_y
_atom_site_fract_z
_atom_site_U_iso_or_equiv
_atom_site_adp_type
_atom_site_occupancy
_atom_site_symmetry_multiplicity
_atom_site_calc_flag
_atom_site_refinement_flags
Cu1 Cu 0.68627(3) 0.606914(11) 0.84844(4) 0.05141(11) Uani 1 1 d .
Cu2 Cu 0.48960(3) 0.660833(9) 0.57843(3) 0.03941(10) Uani 1 1 d .
Ga1 Ga 0.78697(3) 0.638588(9) 0.62187(3) 0.04631(10) Uani 1 1 d .
S1 S 0.85988(7) 0.63686(2) 0.85804(7) 0.04661(18) Uani 1 1 d .
S2 S 0.66444(8) 0.59192(2) 0.57671(9) 0.0602(2) Uani 1 1 d .
S3 S 0.65721(7) 0.68366(2) 0.56729(7) 0.04489(17) Uani 1 1 d .
S4 S 0.53692(6) 0.64542(2) 0.79643(6) 0.04386(17) Uani 1 1 d .
P1 P 0.72982(7) 0.55897(2) 0.97170(8) 0.04527(18) Uani 1 1 d .
P2 P 0.31503(6) 0.662683(19) 0.40041(7) 0.04085(17) Uani 1 1 d .
C1 C 0.9026(4) 0.64208(12) 0.5389(4) 0.0746(11) Uani 1 1 d .
H1A H 0.8887 0.6243 0.4729 0.112 Uiso 1 1 calc R
H1B H 0.9815 0.6400 0.6087 0.112 Uiso 1 1 calc R
H1C H 0.8942 0.6637 0.4943 0.112 Uiso 1 1 calc R
C2 C 0.8716(3) 0.67992(8) 0.9128(3) 0.0517(7) Uani 1 1 d .
C3 C 0.8293(3) 0.68967(10) 1.0093(3) 0.0608(9) Uani 1 1 d .
H3 H 0.7903 0.6740 1.0416 0.073 Uiso 1 1 calc R
C4 C 0.8448(4) 0.72265(12) 1.0582(4) 0.0776(12) Uani 1 1 d .
H4 H 0.8173 0.7288 1.1244 0.093 Uiso 1 1 calc R
C5 C 0.8993(4) 0.74600(12) 1.0107(5) 0.0908(15) Uani 1 1 d .
H5 H 0.9091 0.7681 1.0443 0.109 Uiso 1 1 calc R
C6 C 0.9401(4) 0.73727(11) 0.9134(5) 0.0851(14) Uani 1 1 d .
H6 H 0.9761 0.7536 0.8801 0.102 Uiso 1 1 calc R
C7 C 0.9282(3) 0.70394(10) 0.8631(4) 0.0686(10) Uani 1 1 d .
H7 H 0.9573 0.6980 0.7982 0.082 Uiso 1 1 calc R
C8 C 0.7508(3) 0.55618(10) 0.5720(4) 0.0620(9) Uani 1 1 d .
C9 C 0.8727(4) 0.55544(12) 0.6294(5) 0.0829(12) Uani 1 1 d .
H9 H 0.9146 0.5751 0.6682 0.099 Uiso 1 1 calc R
C10 C 0.9349(5) 0.52577(14) 0.6307(7) 0.1058(17) Uani 1 1 d .
H10 H 1.0175 0.5259 0.6714 0.127 Uiso 1 1 calc R
C11 C 0.8762(7) 0.49653(14) 0.5730(7) 0.1084(18) Uani 1 1 d .
H11 H 0.9179 0.4768 0.5734 0.130 Uiso 1 1 calc R
C12 C 0.7558(6) 0.49691(13) 0.5152(6) 0.1053(17) Uani 1 1 d .
H12 H 0.7150 0.4772 0.4758 0.126 Uiso 1 1 calc R
C13 C 0.6918(5) 0.52626(12) 0.5135(5) 0.0877(13) Uani 1 1 d .
H13 H 0.6092 0.5259 0.4731 0.105 Uiso 1 1 calc R
C14 C 0.6282(3) 0.69227(8) 0.3922(3) 0.0447(6) Uani 1 1 d .
C15 C 0.6125(3) 0.72547(9) 0.3492(3) 0.0582(8) Uani 1 1 d .
H15 H 0.6209 0.7428 0.4116 0.070 Uiso 1 1 calc R
C16 C 0.5839(4) 0.73333(10) 0.2119(4) 0.0723(11) Uani 1 1 d .
H16 H 0.5735 0.7558 0.1832 0.087 Uiso 1 1 calc R
C17 C 0.5711(4) 0.70783(10) 0.1193(4) 0.0685(10) Uani 1 1 d .
H17 H 0.5497 0.7130 0.0275 0.082 Uiso 1 1 calc R
C18 C 0.5897(3) 0.67497(10) 0.1618(3) 0.0595(8) Uani 1 1 d .
H18 H 0.5837 0.6579 0.0994 0.071 Uiso 1 1 calc R
C19 C 0.6178(3) 0.66676(8) 0.2985(3) 0.0481(7) Uani 1 1 d .
H19 H 0.6295 0.6442 0.3267 0.058 Uiso 1 1 calc R
C20 C 0.4062(3) 0.62623(9) 0.7981(3) 0.0476(7) Uani 1 1 d .
C21 C 0.3329(3) 0.64484(11) 0.8431(3) 0.0631(9) Uani 1 1 d .
H21 H 0.3522 0.6671 0.8718 0.076 Uiso 1 1 calc R
C22 C 0.2295(3) 0.63003(14) 0.8455(4) 0.0758(12) Uani 1 1 d .
H22 H 0.1801 0.6426 0.8746 0.091 Uiso 1 1 calc R
C23 C 0.2018(4) 0.59732(15) 0.8051(4) 0.0804(13) Uani 1 1 d .
H23 H 0.1338 0.5876 0.8076 0.096 Uiso 1 1 calc R
C24 C 0.2731(4) 0.57853(12) 0.7609(4) 0.0759(11) Uani 1 1 d .
H24 H 0.2533 0.5562 0.7331 0.091 Uiso 1 1 calc R
C25 C 0.3757(3) 0.59299(10) 0.7575(4) 0.0612(8) Uani 1 1 d .
H25 H 0.4240 0.5801 0.7277 0.073 Uiso 1 1 calc R
C26 C 0.7056(4) 0.51980(11) 0.8665(5) 0.0775(11) Uani 1 1 d .
H26 H 0.7588 0.5216 0.8187 0.093 Uiso 1 1 calc R
C27 C 0.7352(6) 0.48601(13) 0.9429(8) 0.131(2) Uani 1 1 d .
H27A H 0.6814 0.4822 0.9863 0.196 Uiso 1 1 calc R
H27B H 0.8152 0.4866 1.0110 0.196 Uiso 1 1 calc R
H27C H 0.7275 0.4680 0.8794 0.196 Uiso 1 1 calc R
C28 C 0.5800(4) 0.51922(14) 0.7556(5) 0.0932(15) Uani 1 1 d .
H28A H 0.5718 0.5004 0.6953 0.140 Uiso 1 1 calc R
H28B H 0.5649 0.5400 0.7044 0.140 Uiso 1 1 calc R
H28C H 0.5241 0.5169 0.7970 0.140 Uiso 1 1 calc R
C29 C 0.8880(3) 0.55571(10) 1.0881(4) 0.0747(11) Uani 1 1 d .
H29 H 0.8970 0.5347 1.1402 0.090 Uiso 1 1 calc R
C30 C 0.9679(4) 0.55288(13) 1.0148(6) 0.1022(17) Uani 1 1 d .
H30A H 0.9641 0.5734 0.9651 0.153 Uiso 1 1 calc R
H30B H 0.9432 0.5341 0.9522 0.153 Uiso 1 1 calc R
H30C H 1.0480 0.5492 1.0798 0.153 Uiso 1 1 calc R
C31 C 0.9178(5) 0.58514(13) 1.1920(5) 0.1038(17) Uani 1 1 d .
H31A H 0.9951 0.5816 1.2634 0.156 Uiso 1 1 calc R
H31B H 0.8596 0.5860 1.2307 0.156 Uiso 1 1 calc R
H31C H 0.9171 0.6062 1.1463 0.156 Uiso 1 1 calc R
C32 C 0.6434(5) 0.55182(13) 1.0761(5) 0.0941(16) Uani 1 1 d .
H32 H 0.5717 0.5404 1.0128 0.113 Uiso 1 1 calc R
C33 C 0.5983(5) 0.58136(15) 1.1156(5) 0.1067(19) Uani 1 1 d .
H33A H 0.5445 0.5748 1.1560 0.160 Uiso 1 1 calc R
H33B H 0.5570 0.5952 1.0366 0.160 Uiso 1 1 calc R
H33C H 0.6629 0.5940 1.1810 0.160 Uiso 1 1 calc R
C34 C 0.6956(8) 0.52662(18) 1.1940(7) 0.141(3) Uani 1 1 d .
H34A H 0.7618 0.5368 1.2670 0.212 Uiso 1 1 calc R
H34B H 0.7219 0.5067 1.1626 0.212 Uiso 1 1 calc R
H34C H 0.6360 0.5205 1.2266 0.212 Uiso 1 1 calc R
C35 C 0.1919(3) 0.66958(10) 0.4523(3) 0.0574(8) Uani 1 1 d .
H35 H 0.1871 0.6490 0.5011 0.069 Uiso 1 1 calc R
C36 C 0.2156(4) 0.69866(11) 0.5555(4) 0.0695(10) Uani 1 1 d .
H36A H 0.2105 0.7199 0.5097 0.104 Uiso 1 1 calc R
H36B H 0.2936 0.6962 0.6268 0.104 Uiso 1 1 calc R
H36C H 0.1576 0.6981 0.5944 0.104 Uiso 1 1 calc R
C37 C 0.0689(3) 0.67377(13) 0.3356(4) 0.0753(11) Uani 1 1 d .
H37A H 0.0096 0.6746 0.3726 0.113 Uiso 1 1 calc R
H37B H 0.0533 0.6549 0.2740 0.113 Uiso 1 1 calc R
H37C H 0.0669 0.6944 0.2871 0.113 Uiso 1 1 calc R
C38 C 0.3133(3) 0.69543(9) 0.2741(3) 0.0560(8) Uani 1 1 d .
H38 H 0.3851 0.6914 0.2579 0.067 Uiso 1 1 calc R
C39 C 0.3285(4) 0.73120(10) 0.3377(4) 0.0757(11) Uani 1 1 d .
H39A H 0.3436 0.7472 0.2788 0.114 Uiso 1 1 calc R
H39B H 0.3941 0.7311 0.4255 0.114 Uiso 1 1 calc R
H39C H 0.2573 0.7375 0.3482 0.114 Uiso 1 1 calc R
C40 C 0.2096(3) 0.69430(12) 0.1320(3) 0.0712(11) Uani 1 1 d .
H40A H 0.1405 0.7045 0.1369 0.107 Uiso 1 1 calc R
H40B H 0.1926 0.6712 0.1027 0.107 Uiso 1 1 calc R
H40C H 0.2311 0.7066 0.0677 0.107 Uiso 1 1 calc R
C41 C 0.2756(3) 0.62318(9) 0.2975(3) 0.0556(8) Uani 1 1 d .
H41 H 0.1958 0.6259 0.2253 0.067 Uiso 1 1 calc R
C42 C 0.2730(4) 0.59306(10) 0.3905(4) 0.0723(10) Uani 1 1 d .
H42A H 0.2494 0.5727 0.3366 0.108 Uiso 1 1 calc R
H42B H 0.2172 0.5979 0.4303 0.108 Uiso 1 1 calc R
H42C H 0.3506 0.5900 0.4618 0.108 Uiso 1 1 calc R
C43 C 0.3610(4) 0.61608(10) 0.2306(4) 0.0668(9) Uani 1 1 d .
H43A H 0.4398 0.6134 0.2999 0.100 Uiso 1 1 calc R
H43B H 0.3598 0.6347 0.1722 0.100 Uiso 1 1 calc R
H43C H 0.3374 0.5957 0.1774 0.100 Uiso 1 1 calc R

loop_
_atom_site_aniso_label
_atom_site_aniso_U_11
_atom_site_aniso_U_22
_atom_site_aniso_U_33
_atom_site_aniso_U_23
_atom_site_aniso_U_13
_atom_site_aniso_U_12
Cu1 0.0391(2) 0.0562(2) 0.0515(2) 0.01608(16) 0.01054(16) 0.00210(17)
Cu2 0.03911(18) 0.04029(19) 0.03128(16) 0.00150(12) 0.00631(13) 0.00328(14)
Ga1 0.03875(17) 0.0570(2) 0.04044(17) 0.00225(13) 0.01307(13) -0.00056(14)
S1 0.0402(4) 0.0513(4) 0.0399(3) 0.0042(3) 0.0074(3) -0.0043(3)
S2 0.0434(4) 0.0589(5) 0.0677(5) -0.0119(4) 0.0111(4) -0.0040(4)
S3 0.0442(4) 0.0493(4) 0.0348(3) -0.0017(3) 0.0094(3) -0.0036(3)
S4 0.0405(4) 0.0540(4) 0.0314(3) 0.0038(3) 0.0086(3) 0.0044(3)
P1 0.0445(4) 0.0424(4) 0.0468(4) 0.0042(3) 0.0162(3) 0.0033(3)
P2 0.0383(4) 0.0417(4) 0.0331(3) 0.0020(3) 0.0045(3) 0.0022(3)
C1 0.059(2) 0.105(3) 0.069(2) 0.015(2) 0.0346(19) 0.010(2)
C2 0.0404(16) 0.0531(18) 0.0408(14) 0.0058(13) -0.0054(12) -0.0062(14)
C3 0.0501(18) 0.064(2) 0.0512(17) -0.0047(15) 0.0026(14) -0.0030(16)
C4 0.061(2) 0.068(3) 0.076(2) -0.017(2) -0.0005(19) 0.003(2)
C5 0.075(3) 0.057(3) 0.090(3) -0.009(2) -0.019(2) 0.001(2)
C6 0.067(3) 0.062(3) 0.083(3) 0.019(2) -0.015(2) -0.025(2)
C7 0.054(2) 0.072(3) 0.0540(18) 0.0121(17) -0.0041(15) -0.0195(18)
C8 0.064(2) 0.062(2) 0.0578(18) -0.0193(16) 0.0222(16) -0.0047(17)
C9 0.066(3) 0.064(3) 0.117(3) -0.020(2) 0.035(2) -0.002(2)
C10 0.083(3) 0.082(4) 0.161(5) -0.019(3) 0.058(4) 0.010(3)
C11 0.136(5) 0.072(3) 0.140(5) -0.015(3) 0.079(4) 0.021(3)
C12 0.136(5) 0.073(3) 0.109(4) -0.044(3) 0.053(4) -0.011(3)
C13 0.092(3) 0.075(3) 0.092(3) -0.042(2) 0.033(3) -0.016(2)
C14 0.0425(15) 0.0477(17) 0.0387(13) 0.0018(12) 0.0109(12) -0.0058(13)
C15 0.066(2) 0.0480(19) 0.0559(18) -0.0007(14) 0.0193(16) -0.0119(16)
C16 0.087(3) 0.058(2) 0.064(2) 0.0241(18) 0.022(2) -0.008(2)
C17 0.085(3) 0.073(3) 0.0462(17) 0.0148(17) 0.0244(17) -0.008(2)
C18 0.069(2) 0.069(2) 0.0394(15) 0.0003(15) 0.0207(15) -0.0021(18)
C19 0.0549(18) 0.0473(18) 0.0380(14) 0.0015(12) 0.0144(13) -0.0031(14)
C20 0.0399(15) 0.067(2) 0.0320(13) 0.0070(12) 0.0100(11) 0.0072(14)
C21 0.0510(19) 0.090(3) 0.0441(16) -0.0030(16) 0.0146(14) 0.0101(18)
C22 0.050(2) 0.125(4) 0.0531(19) -0.003(2) 0.0221(16) 0.006(2)
C23 0.053(2) 0.124(4) 0.062(2) 0.017(2) 0.0205(18) -0.012(2)
C24 0.059(2) 0.085(3) 0.078(2) 0.008(2) 0.022(2) -0.013(2)
C25 0.0485(18) 0.069(2) 0.0613(19) 0.0037(17) 0.0168(15) -0.0010(17)
C26 0.061(2) 0.064(3) 0.100(3) -0.024(2) 0.025(2) -0.0061(19)
C27 0.112(5) 0.052(3) 0.197(7) -0.021(3) 0.029(4) -0.003(3)
C28 0.070(3) 0.099(4) 0.099(3) -0.048(3) 0.023(2) -0.023(3)
C29 0.058(2) 0.053(2) 0.082(2) 0.0033(18) -0.0038(19) 0.0140(18)
C30 0.050(2) 0.071(3) 0.175(5) 0.002(3) 0.034(3) 0.009(2)
C31 0.092(3) 0.082(3) 0.092(3) -0.004(3) -0.010(3) -0.007(3)
C32 0.124(4) 0.082(3) 0.105(3) 0.038(3) 0.075(3) 0.034(3)
C33 0.127(4) 0.136(5) 0.076(3) 0.022(3) 0.061(3) 0.058(4)
C34 0.213(8) 0.112(5) 0.129(5) 0.045(4) 0.100(6) 0.032(5)
C35 0.0557(19) 0.062(2) 0.0541(17) 0.0057(15) 0.0213(15) 0.0051(16)
C36 0.068(2) 0.081(3) 0.0581(19) -0.0053(18) 0.0243(18) 0.017(2)
C37 0.048(2) 0.101(3) 0.074(2) -0.002(2) 0.0211(18) 0.003(2)
C38 0.0517(18) 0.060(2) 0.0493(16) 0.0116(14) 0.0130(14) 0.0026(16)
C39 0.085(3) 0.053(2) 0.076(2) 0.0136(18) 0.020(2) 0.000(2)
C40 0.062(2) 0.096(3) 0.0467(17) 0.0217(18) 0.0128(16) 0.012(2)
C41 0.0509(18) 0.054(2) 0.0492(16) -0.0036(14) 0.0068(14) -0.0012(15)
C42 0.076(3) 0.049(2) 0.079(2) -0.0029(17) 0.017(2) -0.0119(19)
C43 0.068(2) 0.071(2) 0.0585(19) -0.0207(17) 0.0217(17) -0.0013(19)

loop_
_atom_type_symbol
_atom_type_description
_atom_type_scat_dispersion_real
_atom_type_scat_dispersion_imag
_atom_type_scat_source
C C 0.0033 0.0016 'International Tables Vol C Tables 4.2.6.8 and 6.1.1.4'
H H 0.0000 0.0000 'International Tables Vol C Tables 4.2.6.8 and 6.1.1.4'
P P 0.1023 0.0942 'International Tables Vol C Tables 4.2.6.8 and 6.1.1.4'
Cu Cu 0.3201 1.2651 'International Tables Vol C Tables 4.2.6.8 and 6.1.1.4'
Ga Ga 0.2307 1.6083 'International Tables Vol C Tables 4.2.6.8 and 6.1.1.4'
S S 0.1246 0.1234 'International Tables Vol C Tables 4.2.6.8 and 6.1.1.4'

loop_
_exptl_crystal_face_index_h
_exptl_crystal_face_index_k
_exptl_crystal_face_index_l
_exptl_crystal_face_perp_dist
-2 0 1 0.1490
0 1 -1 0.1148
0 0 1 0.1390
0 -1 0 0.2888
0 1 0 0.2200
4 1 -2 0.1893

loop_
_geom_angle_atom_site_label_1
_geom_angle_atom_site_label_2
_geom_angle_atom_site_label_3
_geom_angle
P1 Cu1 S4 133.26(3)
P1 Cu1 S1 113.01(3)
S4 Cu1 S1 107.37(3)
P2 Cu2 S4 130.83(3)
P2 Cu2 S3 121.39(3)
S4 Cu2 S3 107.26(3)
C1 Ga1 S3 112.74(13)
C1 Ga1 S2 119.61(15)
S3 Ga1 S2 103.62(3)
C1 Ga1 S1 117.52(13)
S3 Ga1 S1 102.93(3)
S2 Ga1 S1 97.96(3)
C2 S1 Ga1 105.92(10)
C2 S1 Cu1 115.75(12)
Ga1 S1 Cu1 91.16(3)
C8 S2 Ga1 106.94(13)
C14 S3 Cu2 108.86(10)
C14 S3 Ga1 103.74(11)
Cu2 S3 Ga1 103.28(3)
C20 S4 Cu2 105.49(9)
C20 S4 Cu1 110.92(11)
Cu2 S4 Cu1 106.31(3)
C29 P1 C32 106.9(2)
C29 P1 C26 102.58(19)
C32 P1 C26 104.3(2)
C29 P1 Cu1 113.10(14)
C32 P1 Cu1 115.09(14)
C26 P1 Cu1 113.74(16)
C35 P2 C41 104.67(17)
C35 P2 C38 110.29(16)
C41 P2 C38 103.26(16)
C35 P2 Cu2 112.20(11)
C41 P2 Cu2 114.28(11)
C38 P2 Cu2 111.59(11)
C3 C2 C7 119.2(3)
C3 C2 S1 120.3(3)
C7 C2 S1 120.5(3)
C2 C3 C4 120.4(4)
C5 C4 C3 120.7(5)
C4 C5 C6 120.2(4)
C5 C6 C7 120.8(4)
C2 C7 C6 118.6(4)
C9 C8 C13 117.4(4)
C9 C8 S2 124.2(3)
C13 C8 S2 118.3(3)
C8 C9 C10 121.2(4)
C11 C10 C9 120.9(5)
C12 C11 C10 118.5(5)
C11 C12 C13 121.5(5)
C8 C13 C12 120.4(5)
C15 C14 C19 119.3(3)
C15 C14 S3 118.2(2)
C19 C14 S3 122.5(2)
C14 C15 C16 120.3(3)
C17 C16 C15 120.0(3)
C18 C17 C16 120.1(3)
C17 C18 C19 120.5(3)
C14 C19 C18 119.9(3)
C25 C20 C21 118.5(3)
C25 C20 S4 122.0(2)
C21 C20 S4 119.5(3)
C20 C21 C22 120.2(4)
C23 C22 C21 120.0(4)
C22 C23 C24 120.6(4)
C23 C24 C25 119.9(4)
C20 C25 C24 120.8(4)
C28 C26 C27 110.5(4)
C28 C26 P1 110.3(3)
C27 C26 P1 117.1(4)
C30 C29 C31 114.8(4)
C30 C29 P1 113.1(3)
C31 C29 P1 108.2(3)
C33 C32 C34 111.8(5)
C33 C32 P1 116.2(4)
C34 C32 P1 116.4(4)
C37 C35 C36 110.1(3)
C37 C35 P2 115.8(2)
C36 C35 P2 112.7(3)
C40 C38 C39 111.4(3)
C40 C38 P2 117.2(3)
C39 C38 P2 110.6(2)
C43 C41 C42 110.9(3)
C43 C41 P2 111.7(2)
C42 C41 P2 109.3(2)

loop_
_geom_bond_atom_site_label_1
_geom_bond_atom_site_label_2
_geom_bond_distance
Cu1 P1 2.2420(8)
Cu1 S4 2.2729(8)
Cu1 S1 2.4057(8)
Cu2 P2 2.2229(8)
Cu2 S4 2.2444(7)
Cu2 S3 2.2958(8)
Ga1 C1 1.960(4)
Ga1 S3 2.3011(9)
Ga1 S2 2.3030(10)
Ga1 S1 2.3128(8)
S1 C2 1.782(3)
S2 C8 1.778(4)
S3 C14 1.789(3)
S4 C20 1.784(3)
P1 C29 1.844(4)
P1 C32 1.845(4)
P1 C26 1.862(4)
P2 C35 1.831(3)
P2 C41 1.854(3)
P2 C38 1.861(3)
C2 C3 1.382(5)
C2 C7 1.400(5)
C3 C4 1.386(6)
C4 C5 1.353(7)
C5 C6 1.366(7)
C6 C7 1.405(6)
C8 C9 1.372(6)
C8 C13 1.394(6)
C9 C10 1.395(7)
C10 C11 1.369(8)
C11 C12 1.355(8)
C12 C13 1.396(7)
C14 C15 1.375(5)
C14 C19 1.388(4)
C15 C16 1.398(5)
C16 C17 1.374(6)
C17 C18 1.362(5)
C18 C19 1.396(4)
C20 C25 1.384(5)
C20 C21 1.390(5)
C21 C22 1.409(6)
C22 C23 1.359(7)
C23 C24 1.369(6)
C24 C25 1.399(5)
C26 C28 1.522(6)
C26 C27 1.528(7)
C29 C30 1.486(7)
C29 C31 1.544(6)
C32 C33 1.426(7)
C32 C34 1.528(7)
C35 C37 1.532(5)
C35 C36 1.535(5)
C38 C40 1.541(5)
C38 C39 1.543(5)
C41 C43 1.515(5)
C41 C42 1.557(5)
